data_7200090
loop_
_publ_author_name
'Kendrick, John'
'Gourlay, Matthew D.'
'Neumann, Marcus A.'
'Leusen, Frank J. J.'

_publ_section_title
;
 Predicting spontaneous racemate resolution using recent developments in
 crystal structure prediction
;
_journal_issue 11
_journal_name_full CrystEngComm
_journal_page_first 2391
_journal_page_last 2399
_journal_paper_doi 10.1039/b909038j
_journal_volume 11
_journal_year 2009
_space_group_IT_number 14
_symmetry_cell_setting monoclinic
_symmetry_Int_Tables_number 14
_symmetry_space_group_name_Hall '-P 2ybc'
_symmetry_space_group_name_H-M 'P 1 21/c 1'
_cell_angle_alpha 90.000000
_cell_angle_beta 138.993233
_cell_angle_gamma 90.000000
_cell_length_a 5.099530
_cell_length_b 15.761281
_cell_length_c 9.918288
_cell_volume 523.071
_cod_data_source_file 4HMO_racemic.cif
_cod_data_source_block 4HMO_R_23
_cod_original_sg_symbol_H-M 'P 2_1/c'
_cod_struct_determination_method theoretical
_cod_database_code 7200090

loop_
_symmetry_equiv_pos_site_id
_symmetry_equiv_pos_as_xyz
1 x,y,z
2 -x,y+1/2,-z+1/2
3 -x,-y,-z
4 x,-y+1/2,z+1/2

loop_
_atom_site_label
_atom_site_type_symbol
_atom_site_fract_x
_atom_site_fract_y
_atom_site_fract_z
C46 C 0.840188 0.599938 1.778638
C47 C 0.779818 0.654844 1.627479
O48 O 0.358012 0.645132 1.427859
C49 C 0.194097 0.585457 1.444223
N50 N 0.461731 0.554081 1.635667
O51 O -0.165247 0.564893 1.292981
C52 C 0.908764 0.652198 1.933833
O53 O 1.282101 0.695044 2.072879
H54 H 1.090617 0.555651 1.861896
H55 H 1.493781 0.651318 2.155422
H56 H 0.955348 0.632762 1.609452
H57 H 0.377395 0.510178 1.675009
H58 H 0.674503 0.700744 1.851314
H59 H 0.837319 0.722134 1.667723
H60 H 0.889795 0.610418 2.015716
